data_2242942
loop_
_publ_author_name
'Kansiz, Sevgi'
'Dege, Necmi'
'Aydin, Alev Sema'
'A\(gar, Erbil'
'Matushko, Igor P.'

_publ_section_title
;
 Crystal structure and Hirshfeld surface analysis of
 (<i>Z</i>)-6-[(2-hydroxy-5-nitroanilino)methylidene]-4-methylcyclohexa-2,4-dien-1-one
;
_journal_coeditor_code YK2122
_journal_issue 6
_journal_name_full 'Acta Crystallographica Section E'
_journal_page_first 812
_journal_page_last 815
_journal_paper_doi 10.1107/S205698901900673X
_journal_volume 75
_journal_year 2019
_chemical_formula_iupac 'C14 H12 N2 O4'
_chemical_formula_moiety 'C14 H12 N2 O4'
_chemical_formula_sum 'C14 H12 N2 O4'
_chemical_formula_weight 272.26
_chemical_name_systematic (<i>Z</i>)-6-[(2-Hydroxy-5-nitroanilino)methylidene]-4-methylcyclohexa-2,4-dien-1-one
_space_group_crystal_system monoclinic
_space_group_IT_number 14
_space_group_name_Hall '-P 2yn'
_space_group_name_H-M_alt 'P 1 21/n 1'
_symmetry_space_group_name_Hall '-P 2yn'
_symmetry_space_group_name_H-M 'P 1 21/n 1'
_atom_sites_solution_hydrogens geom
_audit_creation_method SHELXL-2017/1
_cell_angle_alpha 90
_cell_angle_beta 90.303(5)
_cell_angle_gamma 90
_cell_formula_units_Z 4
_cell_length_a 6.0052(4)
_cell_length_b 7.8206(5)
_cell_length_c 26.2985(19)
_cell_measurement_reflns_used 9358
_cell_measurement_temperature 296(2)
_cell_measurement_theta_max 29.64
_cell_measurement_theta_min 2.60
_cell_volume 1235.07(14)
_computing_cell_refinement
;
X-AREA (Stoe & Cie, 2002)
;
_computing_data_collection
;
X-AREA (Stoe & Cie, 2002)
;
_computing_data_reduction
;
X-RED (Stoe & Cie, 2002)
;
_computing_molecular_graphics
;
PLATON (Spek, 2009)
;
_computing_publication_material
;
WinGX (Farrugia, 2012), SHELXL2018 (Sheldrick, 2015b),
PLATON (Spek, 2009) and publCIF (Westrip, 2010)
;
_computing_structure_refinement
;
SHELXL2018 (Sheldrick, 2015b)
;
_computing_structure_solution
;
SHELXT2017 (Sheldrick, 2015a)
;
_diffrn_ambient_temperature 296(2)
_diffrn_detector_area_resol_mean 6.67
_diffrn_measured_fraction_theta_full 0.984
_diffrn_measured_fraction_theta_max 0.986
_diffrn_measurement_device_type 'STOE IPDS 2'
_diffrn_measurement_method 'rotation method'
_diffrn_radiation_type MoK\a
_diffrn_radiation_wavelength 0.71073
_diffrn_reflns_av_R_equivalents 0.0283
_diffrn_reflns_av_unetI/netI 0.0246
_diffrn_reflns_limit_h_max 8
_diffrn_reflns_limit_h_min -7
_diffrn_reflns_limit_k_max 10
_diffrn_reflns_limit_k_min -10
_diffrn_reflns_limit_l_max 36
_diffrn_reflns_limit_l_min -27
_diffrn_reflns_number 8536
_diffrn_reflns_theta_full 25.242
_diffrn_reflns_theta_max 29.199
_diffrn_reflns_theta_min 2.717
_diffrn_source 'sealed X-ray tube, 12 x 0.4 mm long-fine focus'
_exptl_absorpt_coefficient_mu 0.109
_exptl_absorpt_correction_T_max 0.9814
_exptl_absorpt_correction_T_min 0.9462
_exptl_absorpt_correction_type integration
_exptl_absorpt_process_details
;
(X-RED32; Stoe & Cie, 2002)
;
_exptl_crystal_colour orange
_exptl_crystal_density_diffrn 1.464
_exptl_crystal_description plate
_exptl_crystal_F_000 568
_exptl_crystal_size_max 0.570
_exptl_crystal_size_mid 0.427
_exptl_crystal_size_min 0.190
_refine_diff_density_max 0.149
_refine_diff_density_min -0.189
_refine_ls_extinction_method none
_refine_ls_goodness_of_fit_ref 1.078
_refine_ls_hydrogen_treatment constr
_refine_ls_matrix_type full
_refine_ls_number_parameters 183
_refine_ls_number_reflns 3300
_refine_ls_number_restraints 0
_refine_ls_restrained_S_all 1.078
_refine_ls_R_factor_all 0.0574
_refine_ls_R_factor_gt 0.0413
_refine_ls_shift/su_max 0.000
_refine_ls_shift/su_mean 0.000
_refine_ls_structure_factor_coef Fsqd
_refine_ls_weighting_details 'w=1/[\s^2^(Fo^2^)+(0.0685P)^2^+0.0139P] where P=(Fo^2^+2Fc^2^)/3'
_refine_ls_weighting_scheme calc
_refine_ls_wR_factor_gt 0.1153
_refine_ls_wR_factor_ref 0.1212
_reflns_number_gt 2436
_reflns_number_total 3300
_reflns_threshold_expression 'I > 2\s(I)'
_cod_data_source_file yk2122sup1.cif
_cod_data_source_block I
_cod_database_code 2242942
_shelx_space_group_comment
;
The symmetry employed for this shelxl refinement is uniquely defined
by the following loop, which should always be used as a source of
symmetry information in preference to the above space-group names.
They are only intended as comments.
;

loop_
_space_group_symop_operation_xyz
'x, y, z'
'-x+1/2, y+1/2, -z+1/2'
'-x, -y, -z'
'x-1/2, -y-1/2, z-1/2'

loop_
_atom_site_type_symbol
_atom_site_label
_atom_site_fract_x
_atom_site_fract_y
_atom_site_fract_z
_atom_site_U_iso_or_equiv
_atom_site_adp_type
_atom_site_calc_flag
_atom_site_occupancy
O O3 0.85290(16) 0.10060(14) 0.53689(4) 0.0593(3) Uani d 1
H H3 0.926262 0.063519 0.560850 0.089 Uiso calc 1
O O4 0.85793(15) 0.05497(13) 0.40914(4) 0.0573(3) Uani d 1
N N2 0.57371(16) 0.20069(12) 0.46738(4) 0.0413(2) Uani d 1
H H2 0.697995 0.148587 0.462636 0.050 Uiso calc 1
O O1 0.00525(18) 0.53706(15) 0.56524(4) 0.0687(3) Uani d 1
O O2 0.0910(2) 0.50110(16) 0.64372(4) 0.0716(3) Uani d 1
N N1 0.12631(18) 0.47944(14) 0.59848(4) 0.0482(3) Uani d 1
C C5 0.52750(19) 0.24767(14) 0.51773(4) 0.0377(2) Uani d 1
C C1 0.32008(19) 0.38097(14) 0.58331(5) 0.0400(3) Uani d 1
C C6 0.34505(19) 0.34263(14) 0.53221(4) 0.0394(2) Uani d 1
H H6 0.241371 0.379997 0.508283 0.047 Uiso calc 1
C C7 0.45170(19) 0.22613(14) 0.42678(4) 0.0405(3) Uani d 1
H H7 0.315808 0.281942 0.430109 0.049 Uiso calc 1
C C4 0.68303(19) 0.19257(15) 0.55447(5) 0.0423(3) Uani d 1
C C8 0.51880(18) 0.17203(15) 0.37826(4) 0.0397(2) Uani d 1
C C13 0.3761(2) 0.20126(16) 0.33610(5) 0.0440(3) Uani d 1
H H13 0.242313 0.258453 0.341190 0.053 Uiso calc 1
C C9 0.72607(19) 0.08425(16) 0.37131(5) 0.0432(3) Uani d 1
C C12 0.4290(2) 0.14798(17) 0.28810(5) 0.0476(3) Uani d 1
C C2 0.4709(2) 0.32843(16) 0.61998(5) 0.0457(3) Uani d 1
H H2A 0.450177 0.356630 0.653984 0.055 Uiso calc 1
C C3 0.6520(2) 0.23381(16) 0.60524(5) 0.0480(3) Uani d 1
H H3A 0.754588 0.197052 0.629487 0.058 Uiso calc 1
C C11 0.6332(2) 0.06220(19) 0.28190(5) 0.0541(3) Uani d 1
H H11 0.672078 0.024806 0.249571 0.065 Uiso calc 1
C C10 0.7763(2) 0.03164(19) 0.32125(5) 0.0540(3) Uani d 1
H H10 0.909625 -0.024955 0.315049 0.065 Uiso calc 1
C C14 0.2767(3) 0.1771(2) 0.24318(5) 0.0638(4) Uani d 1
H H14A 0.141128 0.229334 0.254508 0.096 Uiso calc 1
H H14B 0.243485 0.069530 0.227267 0.096 Uiso calc 1
H H14C 0.348636 0.250904 0.219161 0.096 Uiso calc 1

loop_
_atom_site_aniso_label
_atom_site_aniso_U_11
_atom_site_aniso_U_22
_atom_site_aniso_U_33
_atom_site_aniso_U_12
_atom_site_aniso_U_13
_atom_site_aniso_U_23
O3 0.0503(5) 0.0818(6) 0.0458(5) 0.0315(5) -0.0095(4) -0.0046(5)
O4 0.0477(5) 0.0811(6) 0.0430(5) 0.0271(5) -0.0075(4) -0.0024(4)
N2 0.0384(5) 0.0503(5) 0.0352(5) 0.0132(4) -0.0015(4) -0.0015(4)
O1 0.0591(6) 0.0891(7) 0.0578(6) 0.0363(5) -0.0010(5) -0.0009(5)
O2 0.0699(7) 0.0984(8) 0.0467(6) 0.0202(6) 0.0138(5) -0.0104(5)
N1 0.0454(6) 0.0538(6) 0.0455(6) 0.0084(5) 0.0058(5) -0.0033(5)
C5 0.0383(5) 0.0422(5) 0.0327(5) 0.0055(4) -0.0029(4) -0.0001(4)
C1 0.0389(6) 0.0429(6) 0.0382(6) 0.0042(4) 0.0009(4) -0.0006(4)
C6 0.0375(5) 0.0456(6) 0.0351(6) 0.0068(4) -0.0033(4) 0.0022(4)
C7 0.0386(5) 0.0459(6) 0.0369(6) 0.0103(4) -0.0031(4) -0.0002(4)
C4 0.0379(5) 0.0479(6) 0.0409(6) 0.0088(5) -0.0056(5) -0.0004(5)
C8 0.0392(6) 0.0443(6) 0.0356(5) 0.0068(4) -0.0014(4) 0.0011(4)
C13 0.0416(6) 0.0527(6) 0.0378(6) 0.0091(5) -0.0042(5) 0.0025(5)
C9 0.0390(6) 0.0521(6) 0.0384(6) 0.0080(5) -0.0023(5) 0.0011(5)
C12 0.0492(7) 0.0590(7) 0.0344(6) 0.0014(5) -0.0037(5) 0.0033(5)
C2 0.0513(7) 0.0517(6) 0.0339(6) 0.0043(5) -0.0029(5) -0.0021(5)
C3 0.0477(6) 0.0579(7) 0.0382(6) 0.0091(5) -0.0125(5) 0.0007(5)
C11 0.0537(7) 0.0733(9) 0.0354(6) 0.0060(6) 0.0043(5) -0.0040(6)
C10 0.0453(7) 0.0722(8) 0.0445(7) 0.0148(6) 0.0044(5) -0.0040(6)
C14 0.0669(9) 0.0863(10) 0.0381(7) 0.0072(8) -0.0102(6) 0.0039(7)

loop_
_atom_type_symbol
_atom_type_description
_atom_type_scat_dispersion_real
_atom_type_scat_dispersion_imag
_atom_type_scat_source
C C 0.0033 0.0016 'International Tables Vol C Tables 4.2.6.8 and 6.1.1.4'
H H 0.0000 0.0000 'International Tables Vol C Tables 4.2.6.8 and 6.1.1.4'
N N 0.0061 0.0033 'International Tables Vol C Tables 4.2.6.8 and 6.1.1.4'
O O 0.0106 0.0060 'International Tables Vol C Tables 4.2.6.8 and 6.1.1.4'

loop_
_geom_angle_atom_site_label_1
_geom_angle_atom_site_label_2
_geom_angle_atom_site_label_3
_geom_angle
C4 O3 H3 109.5
C7 N2 C5 128.19(10)
C7 N2 H2 115.9
C5 N2 H2 115.9
O1 N1 O2 122.72(11)
O1 N1 C1 118.29(10)
O2 N1 C1 118.99(11)
C6 C5 N2 124.25(10)
C6 C5 C4 120.05(10)
N2 C5 C4 115.70(10)
C2 C1 C6 122.58(11)
C2 C1 N1 119.25(11)
C6 C1 N1 118.17(10)
C5 C6 C1 118.33(10)
C5 C6 H6 120.8
C1 C6 H6 120.8
N2 C7 C8 122.26(10)
N2 C7 H7 118.9
C8 C7 H7 118.9
O3 C4 C3 124.50(10)
O3 C4 C5 115.68(10)
C3 C4 C5 119.81(10)
C7 C8 C13 119.15(10)
C7 C8 C9 120.86(10)
C13 C8 C9 119.97(10)
C12 C13 C8 122.04(11)
C12 C13 H13 119.0
C8 C13 H13 119.0
O4 C9 C10 122.28(11)
O4 C9 C8 121.13(11)
C10 C9 C8 116.59(11)
C13 C12 C11 117.30(12)
C13 C12 C14 122.28(12)
C11 C12 C14 120.42(12)
C3 C2 C1 118.70(11)
C3 C2 H2A 120.6
C1 C2 H2A 120.6
C2 C3 C4 120.53(11)
C2 C3 H3A 119.7
C4 C3 H3A 119.7
C10 C11 C12 122.80(12)
C10 C11 H11 118.6
C12 C11 H11 118.6
C11 C10 C9 121.30(12)
C11 C10 H10 119.4
C9 C10 H10 119.4
C12 C14 H14A 109.5
C12 C14 H14B 109.5
H14A C14 H14B 109.5
C12 C14 H14C 109.5
H14A C14 H14C 109.5
H14B C14 H14C 109.5

loop_
_geom_bond_atom_site_label_1
_geom_bond_atom_site_label_2
_geom_bond_distance
_geom_bond_publ_flag
O3 C4 1.3329(14) yes
O3 H3 0.8200 ?
O4 C9 1.2887(15) yes
N2 C7 1.3070(15) yes
N2 C5 1.4035(15) yes
N2 H2 0.8600 ?
O1 N1 1.2202(15) yes
O2 N1 1.2213(15) yes
N1 C1 1.4530(15) yes
C5 C6 1.3789(15) ?
C5 C4 1.4077(15) ?
C1 C2 1.3823(17) ?
C1 C6 1.3857(16) ?
C6 H6 0.9300 ?
C7 C8 1.4054(16) yes
C7 H7 0.9300 ?
C4 C3 1.3873(18) ?
C8 C13 1.4162(16) ?
C8 C9 1.4340(15) yes
C13 C12 1.3683(18) ?
C13 H13 0.9300 ?
C9 C10 1.4134(18) ?
C12 C11 1.4077(19) ?
C12 C14 1.5074(19) ?
C2 C3 1.3726(17) ?
C2 H2A 0.9300 ?
C3 H3A 0.9300 ?
C11 C10 1.3629(19) ?
C11 H11 0.9300 ?
C10 H10 0.9300 ?
C14 H14A 0.9600 ?
C14 H14B 0.9600 ?
C14 H14C 0.9600 ?

loop_
_geom_hbond_atom_site_label_D
_geom_hbond_atom_site_label_H
_geom_hbond_atom_site_label_A
_geom_hbond_site_symmetry_A
_geom_hbond_distance_DH
_geom_hbond_distance_HA
_geom_hbond_distance_DA
_geom_hbond_angle_DHA
_geom_hbond_publ_flag
N2 H2 O4 . 0.86 1.86 2.5661(13) 138.5 yes
O3 H3 O4 3_756 0.82 1.77 2.5465(12) 156.1 yes
C6 H6 O1 3_566 0.93 2.51 3.4383(16) 172.3 yes
C7 H7 O1 3_566 0.93 2.40 3.3182(14) 171.5 yes

loop_
_geom_torsion_atom_site_label_1
_geom_torsion_atom_site_label_2
_geom_torsion_atom_site_label_3
_geom_torsion_atom_site_label_4
_geom_torsion
C7 N2 C5 C6 -4.9(2)
C7 N2 C5 C4 175.61(12)
O1 N1 C1 C2 173.86(12)
O2 N1 C1 C2 -6.20(19)
O1 N1 C1 C6 -6.51(18)
O2 N1 C1 C6 173.42(12)
N2 C5 C6 C1 -179.62(11)
C4 C5 C6 C1 -0.16(17)
C2 C1 C6 C5 0.28(18)
N1 C1 C6 C5 -179.33(10)
C5 N2 C7 C8 179.95(11)
C6 C5 C4 O3 179.56(11)
N2 C5 C4 O3 -0.93(17)
C6 C5 C4 C3 0.12(18)
N2 C5 C4 C3 179.62(11)
N2 C7 C8 C13 178.88(11)
N2 C7 C8 C9 0.51(19)
C7 C8 C13 C12 -178.33(12)
C9 C8 C13 C12 0.05(19)
C7 C8 C9 O4 -1.11(19)
C13 C8 C9 O4 -179.47(12)
C7 C8 C9 C10 178.60(12)
C13 C8 C9 C10 0.25(18)
C8 C13 C12 C11 -0.1(2)
C8 C13 C12 C14 179.34(13)
C6 C1 C2 C3 -0.3(2)
N1 C1 C2 C3 179.26(11)
C1 C2 C3 C4 0.3(2)
O3 C4 C3 C2 -179.58(13)
C5 C4 C3 C2 -0.2(2)
C13 C12 C11 C10 -0.1(2)
C14 C12 C11 C10 -179.58(15)
C12 C11 C10 C9 0.4(2)
O4 C9 C10 C11 179.23(13)
C8 C9 C10 C11 -0.5(2)

_cod_database_fobs_code 2242942
